data_2213121
loop_
_publ_author_name
'Li, Wen-Hui'

_publ_section_title
;
 2'-(3,5-Dichloro-2-hydroxybenzylidene)-2-hydroxybenzohydrazide
;
_journal_coeditor_code BH2089
_journal_issue 5
_journal_name_full 'Acta Crystallographica Section E'
_journal_page_first o2136
_journal_page_last o2137
_journal_paper_doi 10.1107/S1600536807014195
_journal_volume 63
_journal_year 2007
_chemical_formula_iupac 'C14 H10 Cl2 N2 O3'
_chemical_formula_moiety 'C14 H10 Cl2 N2 O3'
_chemical_formula_sum 'C14 H10 Cl2 N2 O3'
_chemical_formula_weight 325.14
_chemical_name_systematic
;
2'-(3,5-Dichloro-2-hydroxybenzylidene)-2-hydroxybenzohydrazide
;
_space_group_IT_number 14
_symmetry_cell_setting monoclinic
_symmetry_space_group_name_Hall '-P 2ybc'
_symmetry_space_group_name_H-M 'P 1 21/c 1'
_atom_sites_solution_hydrogens geom
_atom_sites_solution_primary direct
_atom_sites_solution_secondary difmap
_audit_creation_method SHELXL-97
_cell_angle_alpha 90.00
_cell_angle_beta 108.723(2)
_cell_angle_gamma 90.00
_cell_formula_units_Z 4
_cell_length_a 16.003(2)
_cell_length_b 7.0800(10)
_cell_length_c 13.269(2)
_cell_measurement_reflns_used 1683
_cell_measurement_temperature 298(2)
_cell_measurement_theta_max 24.3
_cell_measurement_theta_min 2.7
_cell_volume 1423.8(3)
_computing_cell_refinement 'SAINT (Bruker, 2002)'
_computing_data_collection 'SMART (Bruker, 2002)'
_computing_data_reduction SAINT
_computing_molecular_graphics 'SHELXTL (Bruker, 2002)'
_computing_publication_material SHELXTL
_computing_structure_refinement 'SHELXL97 (Sheldrick, 1997)'
_computing_structure_solution 'SHELXS97 (Sheldrick, 1997)'
_diffrn_ambient_temperature 298(2)
_diffrn_measured_fraction_theta_full 0.997
_diffrn_measured_fraction_theta_max 0.997
_diffrn_measurement_device_type 'Bruker SMART APEX 1K area-detector'
_diffrn_measurement_method \w
_diffrn_radiation_monochromator graphite
_diffrn_radiation_source 'fine-focus sealed tube'
_diffrn_radiation_type MoK\a
_diffrn_radiation_wavelength 0.71073
_diffrn_reflns_av_R_equivalents 0.0234
_diffrn_reflns_av_sigmaI/netI 0.0276
_diffrn_reflns_limit_h_max 18
_diffrn_reflns_limit_h_min -19
_diffrn_reflns_limit_k_max 8
_diffrn_reflns_limit_k_min -8
_diffrn_reflns_limit_l_max 12
_diffrn_reflns_limit_l_min -16
_diffrn_reflns_number 7101
_diffrn_reflns_theta_full 25.43
_diffrn_reflns_theta_max 25.43
_diffrn_reflns_theta_min 2.69
_diffrn_standards_decay_% 0
_diffrn_standards_interval_count 0
_diffrn_standards_interval_time 0
_diffrn_standards_number 0
_exptl_absorpt_coefficient_mu 0.466
_exptl_absorpt_correction_T_max 0.9505
_exptl_absorpt_correction_T_min 0.9125
_exptl_absorpt_correction_type multi-scan
_exptl_absorpt_process_details '(SADABS; Sheldrick, 1996)'
_exptl_crystal_colour yellow
_exptl_crystal_density_diffrn 1.517
_exptl_crystal_density_method 'not measured'
_exptl_crystal_description 'block cut from needle'
_exptl_crystal_F_000 664
_exptl_crystal_size_max 0.20
_exptl_crystal_size_mid 0.13
_exptl_crystal_size_min 0.11
_refine_diff_density_max 0.241
_refine_diff_density_min -0.233
_refine_ls_extinction_method none
_refine_ls_goodness_of_fit_ref 1.022
_refine_ls_hydrogen_treatment mixed
_refine_ls_matrix_type full
_refine_ls_number_parameters 199
_refine_ls_number_reflns 2625
_refine_ls_number_restraints 3
_refine_ls_restrained_S_all 1.021
_refine_ls_R_factor_all 0.0684
_refine_ls_R_factor_gt 0.0389
_refine_ls_shift/su_max 0.000
_refine_ls_shift/su_mean 0.000
_refine_ls_structure_factor_coef Fsqd
_refine_ls_weighting_details 'calc w=1/[\s^2^(Fo^2^)+(0.0432P)^2^+0.3502P] where P=(Fo^2^+2Fc^2^)/3'
_refine_ls_weighting_scheme calc
_refine_ls_wR_factor_gt 0.0889
_refine_ls_wR_factor_ref 0.1060
_reflns_number_gt 1704
_reflns_number_total 2625
_reflns_threshold_expression I>2\s(I)
_cod_data_source_file bh2089.cif
_cod_data_source_block I
_cod_original_sg_symbol_H-M 'P 21/c'
_cod_database_code 2213121
_cod_database_fobs_code 2213121

loop_
_symmetry_equiv_pos_as_xyz
'x, y, z'
'-x, y+1/2, -z+1/2'
'-x, -y, -z'
'x, -y-1/2, z-1/2'

loop_
_atom_site_type_symbol
_atom_site_label
_atom_site_fract_x
_atom_site_fract_y
_atom_site_fract_z
_atom_site_U_iso_or_equiv
_atom_site_adp_type
_atom_site_calc_flag
_atom_site_refinement_flags
_atom_site_occupancy
Cl Cl1 0.65209(5) 0.49775(13) 0.54632(5) 0.0941(3) Uani d . 1
Cl Cl2 0.49185(5) 0.55704(13) 0.84366(8) 0.0999(3) Uani d . 1
O O1 0.80450(11) 0.3848(3) 0.72190(13) 0.0660(5) Uani d D 1
O O2 1.04943(12) 0.2485(3) 0.91954(13) 0.0921(7) Uani d . 1
O O3 1.02340(11) 0.2171(3) 1.21788(12) 0.0733(5) Uani d D 1
N N1 0.88742(12) 0.3200(3) 0.92673(14) 0.0544(5) Uani d . 1
N N2 0.95649(13) 0.2650(3) 1.01335(14) 0.0542(5) Uani d D 1
C C1 0.73578(15) 0.4057(3) 0.85930(18) 0.0521(6) Uani d . 1
C C2 0.73465(15) 0.4223(3) 0.75353(18) 0.0531(6) Uani d . 1
C C3 0.65591(16) 0.4789(3) 0.67792(19) 0.0604(6) Uani d . 1
C C4 0.58224(16) 0.5220(3) 0.7044(2) 0.0652(7) Uani d . 1
H H4 0.5310 0.5622 0.6525 0.078 Uiso calc R 1
C C5 0.58479(16) 0.5053(3) 0.8088(2) 0.0653(7) Uani d . 1
C C6 0.66049(16) 0.4474(3) 0.8852(2) 0.0604(6) Uani d . 1
H H6 0.6614 0.4358 0.9554 0.072 Uiso calc R 1
C C7 0.81436(15) 0.3471(3) 0.94349(18) 0.0561(6) Uani d . 1
H H7 0.8113 0.3288 1.0116 0.067 Uiso calc R 1
C C8 1.03607(15) 0.2328(3) 1.00427(17) 0.0525(6) Uani d . 1
C C9 1.10784(14) 0.1779(3) 1.10196(16) 0.0470(5) Uani d . 1
C C10 1.10150(14) 0.1721(3) 1.20402(17) 0.0509(6) Uani d . 1
C C11 1.17438(16) 0.1222(4) 1.28950(18) 0.0611(6) Uani d . 1
H H11 1.1699 0.1183 1.3576 0.073 Uiso calc R 1
C C12 1.25299(16) 0.0787(3) 1.27448(19) 0.0618(7) Uani d . 1
H H12 1.3015 0.0460 1.3325 0.074 Uiso calc R 1
C C13 1.26046(15) 0.0830(3) 1.1741(2) 0.0608(6) Uani d . 1
H H13 1.3137 0.0532 1.1638 0.073 Uiso calc R 1
C C14 1.18879(15) 0.1315(3) 1.08979(18) 0.0546(6) Uani d . 1
H H14 1.1941 0.1338 1.0220 0.066 Uiso calc R 1
H H2 0.9502(16) 0.258(4) 1.0779(11) 0.080 Uiso d D 1
H H3 1.0272(17) 0.229(4) 1.2831(9) 0.080 Uiso d D 1
H H1 0.8484(11) 0.358(4) 0.7766(14) 0.080 Uiso d D 1

loop_
_atom_site_aniso_label
_atom_site_aniso_U_11
_atom_site_aniso_U_22
_atom_site_aniso_U_33
_atom_site_aniso_U_12
_atom_site_aniso_U_13
_atom_site_aniso_U_23
Cl1 0.0814(5) 0.1379(7) 0.0495(4) -0.0040(5) 0.0019(4) 0.0104(4)
Cl2 0.0652(5) 0.1179(7) 0.1200(7) 0.0130(4) 0.0343(5) 0.0044(5)
O1 0.0588(11) 0.0825(12) 0.0523(10) 0.0014(9) 0.0119(8) 0.0034(9)
O2 0.0739(12) 0.167(2) 0.0372(10) 0.0047(13) 0.0197(9) 0.0116(11)
O3 0.0597(10) 0.1244(16) 0.0351(9) 0.0183(10) 0.0144(8) 0.0042(10)
N1 0.0536(11) 0.0565(12) 0.0436(11) -0.0013(9) 0.0020(9) 0.0025(9)
N2 0.0539(11) 0.0674(13) 0.0353(10) 0.0023(10) 0.0061(9) 0.0030(10)
C1 0.0535(13) 0.0482(14) 0.0490(13) -0.0032(11) 0.0084(11) -0.0005(11)
C2 0.0529(14) 0.0488(14) 0.0510(14) -0.0053(11) 0.0075(12) -0.0007(11)
C3 0.0588(15) 0.0636(16) 0.0501(14) -0.0081(12) 0.0052(12) 0.0033(12)
C4 0.0523(15) 0.0644(17) 0.0646(17) -0.0034(12) -0.0014(13) 0.0058(13)
C5 0.0559(15) 0.0618(16) 0.0758(18) -0.0019(12) 0.0177(14) 0.0003(14)
C6 0.0637(15) 0.0591(15) 0.0553(14) -0.0018(12) 0.0147(13) 0.0003(12)
C7 0.0616(15) 0.0570(15) 0.0432(13) -0.0014(12) 0.0077(12) 0.0017(11)
C8 0.0546(14) 0.0638(15) 0.0366(12) -0.0056(12) 0.0112(11) -0.0002(11)
C9 0.0510(13) 0.0494(13) 0.0395(12) -0.0033(10) 0.0130(10) -0.0029(10)
C10 0.0488(13) 0.0613(15) 0.0412(12) 0.0020(11) 0.0122(10) -0.0023(11)
C11 0.0631(15) 0.0759(17) 0.0401(13) 0.0065(13) 0.0107(12) 0.0046(12)
C12 0.0544(14) 0.0665(17) 0.0549(15) 0.0067(12) 0.0039(12) 0.0039(12)
C13 0.0511(14) 0.0653(16) 0.0665(17) 0.0013(12) 0.0195(13) -0.0038(13)
C14 0.0573(14) 0.0612(15) 0.0467(13) -0.0029(12) 0.0186(12) -0.0040(12)

loop_
_atom_type_symbol
_atom_type_description
_atom_type_scat_dispersion_real
_atom_type_scat_dispersion_imag
_atom_type_scat_source
C C 0.0033 0.0016 'International Tables Vol C Tables 4.2.6.8 and 6.1.1.4'
H H 0.0000 0.0000 'International Tables Vol C Tables 4.2.6.8 and 6.1.1.4'
N N 0.0061 0.0033 'International Tables Vol C Tables 4.2.6.8 and 6.1.1.4'
O O 0.0106 0.0060 'International Tables Vol C Tables 4.2.6.8 and 6.1.1.4'
Cl Cl 0.1484 0.1585 'International Tables Vol C Tables 4.2.6.8 and 6.1.1.4'

loop_
_geom_angle_atom_site_label_1
_geom_angle_atom_site_label_2
_geom_angle_atom_site_label_3
_geom_angle
C2 O1 H1 108.6(17)
C10 O3 H3 113.1(18)
C7 N1 N2 115.8(2)
C8 N2 N1 120.53(19)
C8 N2 H2 118.7(16)
N1 N2 H2 120.7(16)
C6 C1 C2 119.8(2)
C6 C1 C7 118.5(2)
C2 C1 C7 121.6(2)
O1 C2 C3 118.9(2)
O1 C2 C1 123.5(2)
C3 C2 C1 117.5(2)
C4 C3 C2 122.3(2)
C4 C3 Cl1 119.13(19)
C2 C3 Cl1 118.6(2)
C3 C4 C5 119.3(2)
C3 C4 H4 120.4
C5 C4 H4 120.4
C6 C5 C4 120.3(2)
C6 C5 Cl2 119.8(2)
C4 C5 Cl2 120.0(2)
C5 C6 C1 120.8(2)
C5 C6 H6 119.6
C1 C6 H6 119.6
N1 C7 C1 121.8(2)
N1 C7 H7 119.1
C1 C7 H7 119.1
O2 C8 N2 121.6(2)
O2 C8 C9 121.1(2)
N2 C8 C9 117.34(19)
C10 C9 C14 117.8(2)
C10 C9 C8 125.5(2)
C14 C9 C8 116.63(19)
O3 C10 C11 121.2(2)
O3 C10 C9 118.87(19)
C11 C10 C9 119.9(2)
C12 C11 C10 120.6(2)
C12 C11 H11 119.7
C10 C11 H11 119.7
C11 C12 C13 120.3(2)
C11 C12 H12 119.8
C13 C12 H12 119.8
C14 C13 C12 119.2(2)
C14 C13 H13 120.4
C12 C13 H13 120.4
C13 C14 C9 122.1(2)
C13 C14 H14 118.9
C9 C14 H14 118.9

loop_
_geom_bond_atom_site_label_1
_geom_bond_atom_site_label_2
_geom_bond_distance
Cl1 C3 1.733(3)
Cl2 C5 1.733(3)
O1 C2 1.341(3)
O1 H1 0.853(10)
O2 C8 1.215(2)
O3 C10 1.358(3)
O3 H3 0.852(10)
N1 C7 1.273(3)
N1 N2 1.371(2)
N2 C8 1.337(3)
N2 H2 0.895(10)
C1 C6 1.387(3)
C1 C2 1.403(3)
C1 C7 1.449(3)
C2 C3 1.394(3)
C3 C4 1.368(3)
C4 C5 1.378(4)
C4 H4 0.9300
C5 C6 1.369(3)
C6 H6 0.9300
C7 H7 0.9300
C8 C9 1.482(3)
C9 C10 1.391(3)
C9 C14 1.395(3)
C10 C11 1.386(3)
C11 C12 1.370(3)
C11 H11 0.9300
C12 C13 1.375(3)
C12 H12 0.9300
C13 C14 1.364(3)
C13 H13 0.9300
C14 H14 0.9300

loop_
_geom_hbond_atom_site_label_D
_geom_hbond_atom_site_label_H
_geom_hbond_atom_site_label_A
_geom_hbond_site_symmetry_A
_geom_hbond_distance_DH
_geom_hbond_distance_HA
_geom_hbond_distance_DA
_geom_hbond_angle_DHA
_geom_hbond_publ_flag
O1 H1 N1 . 0.853(10) 1.907(17) 2.654(2) 145(2) y
O3 H3 O2 4_566 0.852(10) 1.737(11) 2.584(2) 173(3) y
N2 H2 O3 . 0.895(10) 1.874(18) 2.600(2) 137(2) y
C11 H11 O2 4_566 0.930 2.510 3.167(2) 128(2) y
C14 H14 O2 . 0.930 2.420 2.744(2) 100.0 y

loop_
_cod_related_entry_id
_cod_related_entry_database
_cod_related_entry_code
1 ChemSpider 30655208
